data_2214780
loop_
_publ_author_name
'Curran, Louise A.'
'Jones, Nigel A.'
'Jenkinson, Sarah F.'
'Watkin, David J.'
'Fleet, George W. J.'

_publ_section_title 5,6-<i>O</i>-Isopropylidene-3-<i>C</i>-methyl-<small>D</small>-mannono-1,4-lactone
_journal_coeditor_code LH2444
_journal_issue 8
_journal_name_full 'Acta Crystallographica Section E'
_journal_page_first o3416
_journal_page_last o3416
_journal_paper_doi 10.1107/S160053680703125X
_journal_volume 63
_journal_year 2007
_chemical_formula_iupac 'C10 H16 O6'
_chemical_formula_moiety 'C10 H16 O6'
_chemical_formula_sum 'C10 H16 O6'
_chemical_formula_weight 232.23
_chemical_melting_point ??
_chemical_name_systematic
;
5,6-<i>O</i>-Isopropylidene-3-<i>C</i>-methyl-D-mannono-1,4-lactone
;
_space_group_IT_number 4
_symmetry_cell_setting monoclinic
_symmetry_space_group_name_Hall 'P 2yb'
_symmetry_space_group_name_H-M 'P 1 21 1'
_atom_sites_solution_hydrogens geom
_atom_sites_solution_primary direct
_audit_creation_method CRYSTALS_ver_12.84
_cell_angle_alpha 90
_cell_angle_beta 91.8112(18)
_cell_angle_gamma 90
_cell_formula_units_Z 2
_cell_length_a 5.9838(3)
_cell_length_b 11.7424(5)
_cell_length_c 7.9189(5)
_cell_measurement_reflns_used 1263
_cell_measurement_temperature 150
_cell_measurement_theta_max 27
_cell_measurement_theta_min 5
_cell_volume 556.14(5)
_computing_cell_refinement 'DENZO/SCALEPACK (Otwinowski & Minor, 1997)'
_computing_data_collection 'COLLECT (Nonius, 2001)'
_computing_data_reduction DENZO/SCALEPACK
_computing_molecular_graphics 'CAMERON (Watkin <i>et al.</i>,  1996)'
_computing_publication_material CRYSTALS
_computing_structure_refinement 'CRYSTALS (Betteridge <i>et al.</i>,  2003)'
_computing_structure_solution 'SIR92 (Altomare <i>et al.</i>,  1994)'
_diffrn_ambient_temperature 150
_diffrn_measured_fraction_theta_full 0.988
_diffrn_measured_fraction_theta_max 0.986
_diffrn_measurement_device_type 'Nonius KappaCCD'
_diffrn_measurement_method \w
_diffrn_radiation_monochromator graphite
_diffrn_radiation_type 'Mo K\a'
_diffrn_radiation_wavelength 0.71073
_diffrn_reflns_av_R_equivalents 0.059
_diffrn_reflns_limit_h_max 7
_diffrn_reflns_limit_h_min -7
_diffrn_reflns_limit_k_max 15
_diffrn_reflns_limit_k_min -15
_diffrn_reflns_limit_l_max 10
_diffrn_reflns_limit_l_min -10
_diffrn_reflns_number 5136
_diffrn_reflns_theta_full 26.852
_diffrn_reflns_theta_max 27.400
_diffrn_reflns_theta_min 5.152
_diffrn_standards_number 0
_exptl_absorpt_coefficient_mu 0.115
_exptl_absorpt_correction_T_max 0.99
_exptl_absorpt_correction_T_min 0.87
_exptl_absorpt_correction_type multi-scan
_exptl_absorpt_process_details '(DENZO/SCALEPACK; Otwinowski & Minor, 1997)'
_exptl_crystal_colour colourless
_exptl_crystal_density_diffrn 1.387
_exptl_crystal_description plate
_exptl_crystal_F_000 248
_exptl_crystal_size_max 0.20
_exptl_crystal_size_mid 0.20
_exptl_crystal_size_min 0.05
_refine_diff_density_max 0.27
_refine_diff_density_min -0.29
_refine_ls_extinction_method None
_refine_ls_goodness_of_fit_ref 0.9078
_refine_ls_hydrogen_treatment constr
_refine_ls_matrix_type full
_refine_ls_number_parameters 145
_refine_ls_number_reflns 1310
_refine_ls_number_restraints 1
_refine_ls_R_factor_all 0.0519
_refine_ls_R_factor_gt 0.0403
_refine_ls_shift/su_max 0.000142
_refine_ls_structure_factor_coef Fsqd
_refine_ls_weighting_details
;
w=1/[\s^2^(F^2^) + (0.06P)^2^ + 0.02P], where P=[max(Fo^2^,0) + 2Fc^2^]/3
;
_refine_ls_weighting_scheme calc
_refine_ls_wR_factor_all 0.0941
_refine_ls_wR_factor_gt 0.0905
_refine_ls_wR_factor_ref 0.0941
_reflns_number_gt 1078
_reflns_number_total 1310
_reflns_threshold_expression I>2.0\s(I)
_cod_data_source_file lh2444.cif
_cod_data_source_block I
_cod_original_sg_symbol_H-M 'P 21'
_cod_database_code 2214780
_cod_database_fobs_code 2214780

loop_
_symmetry_equiv_pos_as_xyz
x,y,z
-x,y+1/2,-z

loop_
_atom_site_type_symbol
_atom_site_label
_atom_site_fract_x
_atom_site_fract_y
_atom_site_fract_z
_atom_site_U_iso_or_equiv
_atom_site_adp_type
_atom_site_occupancy
C C1 0.3390(4) 0.2320(2) 0.9976(3) 0.0194 Uani 1.0000
C C2 0.1635(4) 0.3068(2) 0.9080(3) 0.0202 Uani 1.0000
C C3 0.2339(4) 0.3664(2) 0.7497(3) 0.0209 Uani 1.0000
O O4 0.0474(3) 0.43187(18) 0.6849(2) 0.0241 Uani 1.0000
C C5 0.0862(4) 0.4539(3) 0.5098(3) 0.0262 Uani 1.0000
O O6 0.2150(4) 0.3591(2) 0.4546(3) 0.0505 Uani 1.0000
C C7 0.2924(4) 0.2945(3) 0.5966(4) 0.0269 Uani 1.0000
C C8 0.2197(5) 0.5628(3) 0.4909(4) 0.0385 Uani 1.0000
C C9 -0.1355(5) 0.4558(3) 0.4145(4) 0.0353 Uani 1.0000
O O10 -0.0229(3) 0.22944(17) 0.8686(2) 0.0216 Uani 1.0000
C C11 -0.0132(4) 0.1416(2) 0.9765(3) 0.0207 Uani 1.0000
C C12 0.1838(4) 0.1572(2) 1.1009(3) 0.0215 Uani 1.0000
O O13 0.2833(3) 0.05512(19) 1.1556(2) 0.0284 Uani 1.0000
O O14 -0.1473(3) 0.06496(18) 0.9717(2) 0.0263 Uani 1.0000
O O15 0.4355(3) 0.16416(18) 0.8701(2) 0.0222 Uani 1.0000
C C16 0.5120(4) 0.2978(3) 1.1032(3) 0.0266 Uani 1.0000
H H21 0.1127 0.3647 0.9932 0.0251 Uiso 1.0000
H H31 0.3612 0.4177 0.7788 0.0250 Uiso 1.0000
H H71 0.4529 0.2827 0.5951 0.0338 Uiso 1.0000
H H72 0.2128 0.2210 0.6050 0.0333 Uiso 1.0000
H H81 0.2604 0.5685 0.3759 0.0592 Uiso 1.0000
H H82 0.3528 0.5599 0.5632 0.0594 Uiso 1.0000
H H83 0.1252 0.6273 0.5184 0.0589 Uiso 1.0000
H H91 -0.1026 0.4632 0.2952 0.0543 Uiso 1.0000
H H92 -0.2096 0.3842 0.4309 0.0545 Uiso 1.0000
H H93 -0.2261 0.5192 0.4510 0.0548 Uiso 1.0000
H H121 0.1288 0.2008 1.2001 0.0268 Uiso 1.0000
H H161 0.6123 0.2442 1.1622 0.0432 Uiso 1.0000
H H162 0.6000 0.3479 1.0344 0.0429 Uiso 1.0000
H H163 0.4378 0.3414 1.1921 0.0431 Uiso 1.0000
H H5 0.1952 0.0124 1.2084 0.0458 Uiso 1.0000
H H14 0.5420 0.1310 0.9170 0.0361 Uiso 1.0000

loop_
_atom_site_aniso_label
_atom_site_aniso_U_11
_atom_site_aniso_U_22
_atom_site_aniso_U_33
_atom_site_aniso_U_12
_atom_site_aniso_U_13
_atom_site_aniso_U_23
C1 0.0201(11) 0.0210(14) 0.0170(13) -0.0016(11) 0.0011(10) -0.0006(11)
C2 0.0193(11) 0.0194(13) 0.0219(14) -0.0025(11) 0.0016(9) -0.0030(12)
C3 0.0213(12) 0.0166(13) 0.0245(14) -0.0003(11) -0.0030(10) 0.0021(12)
O4 0.0276(8) 0.0221(10) 0.0227(10) 0.0063(8) 0.0027(7) 0.0030(8)
C5 0.0315(13) 0.0271(15) 0.0203(14) 0.0050(13) 0.0058(11) 0.0033(13)
O6 0.0806(17) 0.0499(15) 0.0216(11) 0.0378(14) 0.0091(11) 0.0060(11)
C7 0.0299(13) 0.0251(15) 0.0260(15) 0.0049(13) 0.0060(11) 0.0031(13)
C8 0.0337(14) 0.048(2) 0.0341(17) -0.0084(16) -0.0006(13) 0.0133(17)
C9 0.0393(14) 0.0369(18) 0.0295(16) -0.0079(15) -0.0010(13) 0.0073(16)
O10 0.0182(8) 0.0204(10) 0.0261(10) -0.0005(8) -0.0011(7) 0.0039(8)
C11 0.0177(10) 0.0200(14) 0.0246(15) 0.0029(11) 0.0038(10) 0.0013(12)
C12 0.0198(11) 0.0214(14) 0.0232(14) 0.0026(11) -0.0005(10) 0.0039(12)
O13 0.0205(8) 0.0270(10) 0.0376(11) 0.0013(8) -0.0011(8) 0.0139(10)
O14 0.0204(8) 0.0224(10) 0.0361(11) -0.0016(9) 0.0004(8) 0.0061(9)
O15 0.0210(8) 0.0241(10) 0.0215(10) 0.0052(8) 0.0008(7) 0.0002(9)
C16 0.0241(12) 0.0303(16) 0.0251(15) -0.0078(13) -0.0032(11) -0.0030(13)

loop_
_atom_type_symbol
_atom_type_scat_dispersion_real
_atom_type_scat_dispersion_imag
_atom_type_scat_source
C 0.0033 0.0016 'International Tables Vol C 4.2.6.8 and 6.1.1.4'
H 0.0000 0.0000 'International Tables Vol C 4.2.6.8 and 6.1.1.4'
O 0.0106 0.0060 'International Tables Vol C 4.2.6.8 and 6.1.1.4'

loop_
_geom_angle_atom_site_label_1
_geom_angle_atom_site_label_2
_geom_angle_atom_site_label_3
_geom_angle
_geom_angle_publ_flag
C2 C1 C12 99.13(18) no
C2 C1 O15 106.35(19) no
C12 C1 O15 108.9(2) no
C2 C1 C16 114.2(2) no
C12 C1 C16 114.2(2) no
O15 C1 C16 112.96(19) no
C1 C2 C3 116.6(2) no
C1 C2 O10 104.5(2) no
C3 C2 O10 109.98(19) no
C1 C2 H21 107.1 no
C3 C2 H21 109.9 no
O10 C2 H21 108.4 no
C2 C3 O4 108.1(2) no
C2 C3 C7 118.7(2) no
O4 C3 C7 101.98(19) no
C2 C3 H31 108.7 no
O4 C3 H31 109.9 no
C7 C3 H31 109.1 no
C3 O4 C5 107.09(19) no
O4 C5 O6 105.1(2) no
O4 C5 C8 110.4(2) no
O6 C5 C8 109.6(2) no
O4 C5 C9 108.6(2) no
O6 C5 C9 109.5(3) no
C8 C5 C9 113.3(2) no
C5 O6 C7 109.8(2) no
C3 C7 O6 104.8(2) no
C3 C7 H71 109.9 no
O6 C7 H71 111.3 no
C3 C7 H72 107.9 no
O6 C7 H72 111.9 no
H71 C7 H72 110.9 no
C5 C8 H81 107.7 no
C5 C8 H82 109.7 no
H81 C8 H82 109.8 no
C5 C8 H83 108.8 no
H81 C8 H83 109.1 no
H82 C8 H83 111.7 no
C5 C9 H91 106.6 no
C5 C9 H92 108.8 no
H91 C9 H92 108.4 no
C5 C9 H93 110.7 no
H91 C9 H93 110.6 no
H92 C9 H93 111.5 no
C2 O10 C11 108.93(17) no
O10 C11 C12 109.7(2) no
O10 C11 O14 122.6(2) no
C12 C11 O14 127.6(2) no
C1 C12 C11 101.1(2) no
C1 C12 O13 113.38(19) no
C11 C12 O13 114.2(2) no
C1 C12 H121 110.1 no
C11 C12 H121 107.5 no
O13 C12 H121 110.0 no
C12 O13 H5 113.2 no
C1 O15 H14 105.7 no
C1 C16 H161 109.4 no
C1 C16 H162 111.8 no
H161 C16 H162 108.8 no
C1 C16 H163 110.0 no
H161 C16 H163 106.0 no
H162 C16 H163 110.6 no

loop_
_geom_bond_atom_site_label_1
_geom_bond_atom_site_label_2
_geom_bond_distance
_geom_bond_publ_flag
C1 C2 1.526(3) no
C1 C12 1.534(4) no
C1 O15 1.423(3) no
C1 C16 1.521(3) no
C2 C3 1.507(4) no
C2 O10 1.465(3) no
C2 H21 1.011 no
C3 O4 1.436(3) no
C3 C7 1.527(4) no
C3 H31 0.993 no
O4 C5 1.436(3) no
C5 O6 1.431(4) no
C5 C8 1.518(4) no
C5 C9 1.506(4) no
O6 C7 1.422(3) no
C7 H71 0.971 no
C7 H72 0.989 no
C8 H81 0.952 no
C8 H82 0.967 no
C8 H83 0.974 no
C9 H91 0.975 no
C9 H92 0.961 no
C9 H93 0.970 no
O10 C11 1.339(3) no
C11 C12 1.523(3) no
C11 O14 1.206(3) no
C12 O13 1.401(3) no
C12 H121 1.002 no
O13 H5 0.848 no
O15 H14 0.825 no
C16 H161 0.978 no
C16 H162 0.969 no
C16 H163 0.987 no

loop_
_geom_hbond_atom_site_label_D
_geom_hbond_atom_site_label_H
_geom_hbond_atom_site_label_A
_geom_hbond_site_symmetry_A
_geom_hbond_distance_DH
_geom_hbond_distance_HA
_geom_hbond_distance_DA
_geom_hbond_angle_DHA
_geom_hbond_publ_flag
O13 H5 O4 2_547 0.85 1.95 2.787(2) 170 yes
O15 H14 O14 1_655 0.83 2.05 2.848(2) 163 yes

loop_
_cod_related_entry_id
_cod_related_entry_database
_cod_related_entry_code
1 ChemSpider 21184548
